data_1546348
loop_
_publ_author_name
'Zhang, Ming'
'Yang, Tao'
'Wang, Zhenxing'
'Ma, Xiong-Feng'
'Zhang, Yuexing'
'Greer, Samuel M.'
'Stoian, Sebastian A.'
'Ouyang, Zhongwen'
'Nojiri, Hiroyuki'
'Kurmoo, Mohamedally'
'Zeng, Ming-Hua'

_publ_section_title
;
 Chemical Reaction within a Compact Non-Porous Crystal Containing
 Molecular Clusters without Lost of Crystallinity
;
_journal_name_full 'Chem. Sci.'
_journal_paper_doi 10.1039/C7SC01041A
_journal_year 2017
_chemical_formula_moiety 'C40 H52 Cl4 Fe4 N8 O8'
_chemical_formula_sum 'C40 H52 Cl4 Fe4 N8 O8'
_chemical_formula_weight 1138.09
_space_group_crystal_system tetragonal
_space_group_IT_number 114
_space_group_name_Hall 'P -4 2n'
_space_group_name_H-M_alt 'P -4 21 c'
_symmetry_space_group_name_Hall 'P -4 2n'
_symmetry_space_group_name_H-M 'P -4 21 c'
_atom_sites_solution_hydrogens mixed
_audit_creation_method SHELXL-2014/7
_audit_update_record
;
2016-10-13 deposited with the CCDC.
2017-06-19 downloaded from the CCDC.
;
_cell_angle_alpha 90
_cell_angle_beta 90
_cell_angle_gamma 90
_cell_formula_units_Z 2
_cell_length_a 11.148(2)
_cell_length_b 11.148(2)
_cell_length_c 19.893(4)
_cell_measurement_reflns_used 39130
_cell_measurement_temperature 298(2)
_cell_measurement_theta_max 31.069
_cell_measurement_theta_min 2.047
_cell_volume 2472.3(8)
_computing_structure_refinement 'SHELXL-2014/7 (Sheldrick, 2014)'
_diffrn_ambient_temperature 298(2)
_diffrn_measured_fraction_theta_full 1.000
_diffrn_measured_fraction_theta_max 0.974
_diffrn_measurement_device_type 'Bruker APEX-II CCD'
_diffrn_measurement_method '\f and \w scans'
_diffrn_radiation_type MoK\a
_diffrn_radiation_wavelength 0.71073
_diffrn_reflns_av_R_equivalents 0.1078
_diffrn_reflns_av_unetI/netI 0.0361
_diffrn_reflns_Laue_measured_fraction_full 1.000
_diffrn_reflns_Laue_measured_fraction_max 0.974
_diffrn_reflns_limit_h_max 16
_diffrn_reflns_limit_h_min -15
_diffrn_reflns_limit_k_max 15
_diffrn_reflns_limit_k_min -15
_diffrn_reflns_limit_l_max 28
_diffrn_reflns_limit_l_min -28
_diffrn_reflns_number 37744
_diffrn_reflns_point_group_measured_fraction_full 1.000
_diffrn_reflns_point_group_measured_fraction_max 0.962
_diffrn_reflns_theta_full 25.242
_diffrn_reflns_theta_max 31.069
_diffrn_reflns_theta_min 2.047
_exptl_absorpt_coefficient_mu 1.422
_exptl_absorpt_correction_T_max 0.815
_exptl_absorpt_correction_T_min 0.718
_exptl_absorpt_correction_type multi-scan
_exptl_absorpt_process_details sadabs
_exptl_crystal_colour 'Light Yellow'
_exptl_crystal_density_diffrn 1.529
_exptl_crystal_description Rhombic
_exptl_crystal_F_000 1168
_exptl_crystal_size_max 0.250
_exptl_crystal_size_mid 0.200
_exptl_crystal_size_min 0.150
_refine_diff_density_max 0.609
_refine_diff_density_min -0.547
_refine_diff_density_rms 0.074
_refine_ls_abs_structure_details
;
 Flack x determined using 1458 quotients [(I+)-(I-)]/[(I+)+(I-)]
 (Parsons, Flack and Wagner, Acta Cryst. B69 (2013) 249-259).
;
_refine_ls_abs_structure_Flack -0.013(6)
_refine_ls_extinction_method none
_refine_ls_goodness_of_fit_ref 1.067
_refine_ls_hydrogen_treatment mixed
_refine_ls_matrix_type full
_refine_ls_number_parameters 151
_refine_ls_number_reflns 3821
_refine_ls_number_restraints 2
_refine_ls_restrained_S_all 1.070
_refine_ls_R_factor_all 0.0357
_refine_ls_R_factor_gt 0.0322
_refine_ls_shift/su_max 0.001
_refine_ls_shift/su_mean 0.000
_refine_ls_structure_factor_coef Fsqd
_refine_ls_weighting_details 'w=1/[\s^2^(Fo^2^)+(0.0500P)^2^+0.1870P] where P=(Fo^2^+2Fc^2^)/3'
_refine_ls_weighting_scheme calc
_refine_ls_wR_factor_gt 0.0800
_refine_ls_wR_factor_ref 0.0819
_reflns_Friedel_coverage 0.767
_reflns_Friedel_fraction_full 1.000
_reflns_Friedel_fraction_max 0.947
_reflns_number_gt 3548
_reflns_number_total 3821
_reflns_threshold_expression 'I > 2\s(I)'
_cod_data_source_file c7sc01041a2.cif
_cod_data_source_block S1
_cod_depositor_comments
;
The following automatic conversions were performed:

'_exptl_absorpt_correction_type' value 'Multi-Scan' changed to
'multi-scan' according to
/home/data/users/saulius/crontab/automatic-downloads/rss-feeds/RSC/lib/dictionaries/cif_core.dic
dictionary named 'cif_core.dic' version 2.4.2 from 2011-04-26.

Automatic conversion script
Id: cif_fix_values 4973 2017-02-22 13:04:09Z antanas 
;
_cod_original_cell_volume 2472.3(10)
_cod_database_code 1546348
_shelx_shelxl_version_number 2014/7
_shelx_space_group_comment
;
The symmetry employed for this shelxl refinement is uniquely defined
by the following loop, which should always be used as a source of
symmetry information in preference to the above space-group names.
They are only intended as comments.
;
_shelx_estimated_absorpt_t_min 0.718
_shelx_estimated_absorpt_t_max 0.815

loop_
_space_group_symop_operation_xyz
'x, y, z'
'y, -x, -z'
'-x, -y, z'
'-y, x, -z'
'x+1/2, -y+1/2, -z+1/2'
'-x+1/2, y+1/2, -z+1/2'
'-y+1/2, -x+1/2, z+1/2'
'y+1/2, x+1/2, z+1/2'

loop_
_atom_site_label
_atom_site_type_symbol
_atom_site_fract_x
_atom_site_fract_y
_atom_site_fract_z
_atom_site_U_iso_or_equiv
_atom_site_adp_type
_atom_site_occupancy
_atom_site_site_symmetry_order
_atom_site_calc_flag
_atom_site_refinement_flags_posn
_atom_site_refinement_flags_adp
Fe1 Fe -0.64819(3) -0.48147(3) -0.94571(2) 0.03190(10) Uani 1 1 d . .
Cl1 Cl -0.81857(6) -0.61265(7) -0.93594(4) 0.05189(18) Uani 1 1 d . .
O1 O -0.48465(15) -0.37502(14) -0.94917(8) 0.0326(3) Uani 1 1 d . .
N1 N -0.62110(19) -0.4267(2) -0.84368(11) 0.0370(4) Uani 1 1 d . .
C8 C -0.5463(2) -0.3355(2) -0.83849(12) 0.0356(5) Uani 1 1 d D .
O1M O -0.7550(2) -0.3197(3) -0.95925(14) 0.0623(6) Uani 1 1 d D .
N2 N -0.5351(2) -0.2967(2) -0.77373(12) 0.0405(4) Uani 1 1 d . .
C1 C -0.6606(2) -0.4517(2) -0.77907(12) 0.0381(5) Uani 1 1 d . .
C7 C -0.4599(3) -0.2008(3) -0.74942(16) 0.0539(7) Uani 1 1 d . .
H7A H -0.3909 -0.2340 -0.7274 0.081 Uiso 1 1 calc R U
H7B H -0.5043 -0.1525 -0.7181 0.081 Uiso 1 1 calc R U
H7C H -0.4345 -0.1520 -0.7866 0.081 Uiso 1 1 calc R U
C6 C -0.6074(3) -0.3700(3) -0.73473(13) 0.0414(5) Uani 1 1 d . .
C1M C -0.8736(4) -0.2979(5) -0.9467(3) 0.0917(16) Uani 1 1 d . .
H1MA H -0.9216 -0.3346 -0.9811 0.138 Uiso 1 1 calc R U
H1MB H -0.8876 -0.2129 -0.9465 0.138 Uiso 1 1 calc R U
H1MC H -0.8949 -0.3309 -0.9037 0.138 Uiso 1 1 calc R U
C9 C -0.4803(2) -0.2876(2) -0.89835(12) 0.0386(5) Uani 1 1 d D .
H9A H -0.5175 -0.2140 -0.9138 0.046 Uiso 1 1 calc R U
H9B H -0.3977 -0.2705 -0.8865 0.046 Uiso 1 1 calc R U
C2 C -0.7372(3) -0.5408(3) -0.75600(15) 0.0488(7) Uani 1 1 d . .
H2 H -0.7733 -0.5950 -0.7852 0.059 Uiso 1 1 calc R U
C5 C -0.6288(3) -0.3741(3) -0.66599(15) 0.0575(8) Uani 1 1 d . .
H5 H -0.5940 -0.3194 -0.6366 0.069 Uiso 1 1 calc R U
C3 C -0.7571(3) -0.5453(4) -0.68724(18) 0.0633(9) Uani 1 1 d . .
H3 H -0.8069 -0.6046 -0.6699 0.076 Uiso 1 1 calc R U
C4 C -0.7046(4) -0.4634(4) -0.64363(16) 0.0696(11) Uani 1 1 d . .
H4 H -0.7211 -0.4690 -0.5979 0.084 Uiso 1 1 calc R U
H1M H -0.733(4) -0.278(4) -0.9880(18) 0.079(15) Uiso 1 1 d D .

loop_
_atom_site_aniso_label
_atom_site_aniso_U_11
_atom_site_aniso_U_22
_atom_site_aniso_U_33
_atom_site_aniso_U_23
_atom_site_aniso_U_13
_atom_site_aniso_U_12
Fe1 0.02728(15) 0.03341(17) 0.03500(16) -0.00340(12) 0.00067(13) -0.00219(12)
Cl1 0.0351(3) 0.0537(4) 0.0668(4) -0.0018(3) 0.0038(3) -0.0128(3)
O1 0.0324(7) 0.0321(7) 0.0332(7) -0.0029(6) 0.0018(7) -0.0018(6)
N1 0.0327(10) 0.0425(11) 0.0358(9) -0.0071(8) 0.0047(7) -0.0036(8)
C8 0.0333(10) 0.0360(11) 0.0376(10) -0.0091(9) -0.0015(9) 0.0020(9)
O1M 0.0434(11) 0.0589(14) 0.0845(17) 0.0202(13) 0.0158(11) 0.0164(10)
N2 0.0407(11) 0.0400(11) 0.0407(10) -0.0115(9) -0.0028(8) 0.0017(9)
C1 0.0333(11) 0.0415(12) 0.0394(11) -0.0062(9) 0.0047(9) 0.0038(10)
C7 0.0546(17) 0.0504(17) 0.0568(15) -0.0186(13) -0.0078(12) -0.0061(14)
C6 0.0406(12) 0.0453(14) 0.0384(11) -0.0075(10) 0.0014(10) 0.0043(11)
C1M 0.060(2) 0.111(4) 0.105(3) 0.024(3) 0.027(2) 0.041(3)
C9 0.0374(12) 0.0370(12) 0.0414(11) -0.0089(9) 0.0037(9) -0.0073(10)
C2 0.0439(14) 0.0551(17) 0.0475(14) -0.0045(12) 0.0102(11) -0.0027(13)
C5 0.0624(19) 0.070(2) 0.0396(13) -0.0112(13) 0.0028(13) 0.0007(16)
C3 0.066(2) 0.073(2) 0.0506(15) 0.0062(16) 0.0189(15) -0.0087(18)
C4 0.078(2) 0.092(3) 0.0387(14) -0.0011(16) 0.0128(15) -0.005(2)

loop_
_atom_type_symbol
_atom_type_description
_atom_type_scat_dispersion_real
_atom_type_scat_dispersion_imag
_atom_type_scat_source
C C 0.0033 0.0016 'International Tables Vol C Tables 4.2.6.8 and 6.1.1.4'
H H 0.0000 0.0000 'International Tables Vol C Tables 4.2.6.8 and 6.1.1.4'
Cl Cl 0.1484 0.1585 'International Tables Vol C Tables 4.2.6.8 and 6.1.1.4'
Fe Fe 0.3463 0.8444 'International Tables Vol C Tables 4.2.6.8 and 6.1.1.4'
N N 0.0061 0.0033 'International Tables Vol C Tables 4.2.6.8 and 6.1.1.4'
O O 0.0106 0.0060 'International Tables Vol C Tables 4.2.6.8 and 6.1.1.4'

loop_
_geom_angle_atom_site_label_1
_geom_angle_atom_site_label_2
_geom_angle_atom_site_label_3
_geom_angle
_geom_angle_site_symmetry_1
_geom_angle_site_symmetry_3
O1 Fe1 N1 158.16(8) 4_453 .
O1 Fe1 O1 82.81(7) 4_453 .
N1 Fe1 O1 75.90(7) . .
O1 Fe1 O1M 87.61(9) 4_453 .
N1 Fe1 O1M 87.62(10) . .
O1 Fe1 O1M 90.16(9) . .
O1 Fe1 O1 82.70(7) 4_453 3_445
N1 Fe1 O1 98.24(7) . 3_445
O1 Fe1 O1 80.22(7) . 3_445
O1M Fe1 O1 167.10(8) . 3_445
O1 Fe1 Cl1 99.61(5) 4_453 .
N1 Fe1 Cl1 102.01(6) . .
O1 Fe1 Cl1 174.67(5) . .
O1M Fe1 Cl1 94.67(8) . .
O1 Fe1 Cl1 95.33(5) 3_445 .
C9 O1 Fe1 128.93(15) . 2_543
C9 O1 Fe1 112.59(14) . .
Fe1 O1 Fe1 96.46(6) 2_543 .
C9 O1 Fe1 117.56(15) . 3_445
Fe1 O1 Fe1 96.32(7) 2_543 3_445
Fe1 O1 Fe1 99.66(7) . 3_445
C8 N1 C1 106.4(2) . .
C8 N1 Fe1 112.53(17) . .
C1 N1 Fe1 140.95(18) . .
N1 C8 N2 112.1(2) . .
N1 C8 C9 121.5(2) . .
N2 C8 C9 126.3(2) . .
C1M O1M Fe1 130.8(3) . .
C1M O1M H1M 109(3) . .
Fe1 O1M H1M 114(3) . .
C8 N2 C6 106.7(2) . .
C8 N2 C7 127.2(3) . .
C6 N2 C7 126.0(2) . .
N1 C1 C2 130.2(2) . .
N1 C1 C6 108.6(2) . .
C2 C1 C6 121.2(2) . .
N2 C7 H7A 109.5 . .
N2 C7 H7B 109.5 . .
H7A C7 H7B 109.5 . .
N2 C7 H7C 109.5 . .
H7A C7 H7C 109.5 . .
H7B C7 H7C 109.5 . .
N2 C6 C5 132.1(3) . .
N2 C6 C1 106.1(2) . .
C5 C6 C1 121.7(3) . .
O1M C1M H1MA 109.5 . .
O1M C1M H1MB 109.5 . .
H1MA C1M H1MB 109.5 . .
O1M C1M H1MC 109.5 . .
H1MA C1M H1MC 109.5 . .
H1MB C1M H1MC 109.5 . .
O1 C9 C8 107.9(2) . .
O1 C9 H9A 110.1 . .
C8 C9 H9A 110.1 . .
O1 C9 H9B 110.1 . .
C8 C9 H9B 110.1 . .
H9A C9 H9B 108.4 . .
C3 C2 C1 116.8(3) . .
C3 C2 H2 121.6 . .
C1 C2 H2 121.6 . .
C4 C5 C6 116.5(3) . .
C4 C5 H5 121.8 . .
C6 C5 H5 121.8 . .
C2 C3 C4 121.7(3) . .
C2 C3 H3 119.2 . .
C4 C3 H3 119.2 . .
C5 C4 C3 122.1(3) . .
C5 C4 H4 119.0 . .
C3 C4 H4 119.0 . .

loop_
_geom_bond_atom_site_label_1
_geom_bond_atom_site_label_2
_geom_bond_distance
_geom_bond_site_symmetry_2
Fe1 O1 2.1073(16) 4_453
Fe1 N1 2.141(2) .
Fe1 O1 2.1764(17) .
Fe1 O1M 2.178(2) .
Fe1 O1 2.1810(17) 3_445
Fe1 Cl1 2.4051(8) .
O1 C9 1.405(3) .
O1 Fe1 2.1074(16) 2_543
O1 Fe1 2.1811(18) 3_445
N1 C8 1.319(3) .
N1 C1 1.387(3) .
C8 N2 1.365(3) .
C8 C9 1.498(3) .
O1M C1M 1.367(4) .
O1M H1M 0.77(2) .
N2 C6 1.385(4) .
N2 C7 1.442(4) .
C1 C2 1.388(4) .
C1 C6 1.400(4) .
C7 H7A 0.9600 .
C7 H7B 0.9600 .
C7 H7C 0.9600 .
C6 C5 1.389(4) .
C1M H1MA 0.9600 .
C1M H1MB 0.9600 .
C1M H1MC 0.9600 .
C9 H9A 0.9700 .
C9 H9B 0.9700 .
C2 C3 1.387(4) .
C2 H2 0.9300 .
C5 C4 1.380(6) .
C5 H5 0.9300 .
C3 C4 1.388(6) .
C3 H3 0.9300 .
C4 H4 0.9300 .

loop_
_geom_torsion_atom_site_label_1
_geom_torsion_atom_site_label_2
_geom_torsion_atom_site_label_3
_geom_torsion_atom_site_label_4
_geom_torsion
_geom_torsion_site_symmetry_1
C1 N1 C8 N2 -1.0(3) .
Fe1 N1 C8 N2 176.35(17) .
C1 N1 C8 C9 176.7(2) .
Fe1 N1 C8 C9 -6.0(3) .
N1 C8 N2 C6 0.8(3) .
C9 C8 N2 C6 -176.8(3) .
N1 C8 N2 C7 178.8(3) .
C9 C8 N2 C7 1.2(5) .
C8 N1 C1 C2 -177.9(3) .
Fe1 N1 C1 C2 6.1(5) .
C8 N1 C1 C6 0.8(3) .
Fe1 N1 C1 C6 -175.3(2) .
C8 N2 C6 C5 178.3(3) .
C7 N2 C6 C5 0.3(5) .
C8 N2 C6 C1 -0.2(3) .
C7 N2 C6 C1 -178.3(3) .
N1 C1 C6 N2 -0.3(3) .
C2 C1 C6 N2 178.5(3) .
N1 C1 C6 C5 -179.1(3) .
C2 C1 C6 C5 -0.3(4) .
Fe1 O1 C9 C8 150.99(16) 2_543
Fe1 O1 C9 C8 31.5(2) .
Fe1 O1 C9 C8 -83.5(2) 3_445
N1 C8 C9 O1 -17.4(3) .
N2 C8 C9 O1 159.9(2) .
N1 C1 C2 C3 178.0(3) .
C6 C1 C2 C3 -0.5(5) .
N2 C6 C5 C4 -177.8(4) .
C1 C6 C5 C4 0.5(5) .
C1 C2 C3 C4 1.0(6) .
C6 C5 C4 C3 0.0(7) .
C2 C3 C4 C5 -0.7(7) .
